data_2011233
loop_
_publ_author_name
'Shanmuga Sundara Raj, S'
'Yamin, Bohari M'
'Boshaala, Ahmed M.A.'
'Tarafder, M.T.H'
'Fun, Hoong-Kun'

_publ_section_title
;
 1,2-Dibenzoylhydrazine
;
_journal_issue 8
_journal_name_full 'Acta Crystallographica Section C'
_journal_page_first 1011
_journal_page_last 1012
_journal_paper_doi 10.1107/S0108270100007010
_journal_volume 56
_journal_year 2000
_chemical_formula_sum 'C14 H12 N2 O2'
_chemical_formula_weight 240.26
_chemical_name_systematic
;
1,2-dibenzoylhydrazine
;
_space_group_IT_number 15
_symmetry_cell_setting monoclinic
_symmetry_space_group_name_Hall '-C 2yc'
_symmetry_space_group_name_H-M 'C 1 2/c 1'
_audit_creation_method SHELXL-97
_cell_angle_alpha 90.00
_cell_angle_beta 110.9380(10)
_cell_angle_gamma 90.00
_cell_formula_units_Z 4
_cell_length_a 14.5439(2)
_cell_length_b 9.7314(3)
_cell_length_c 9.0181(3)
_cell_measurement_reflns_used 2038
_cell_measurement_temperature 293(2)
_cell_measurement_theta_max 28.29
_cell_measurement_theta_min 3.00
_cell_volume 1192.07(6)
_computing_cell_refinement SAINT
_computing_data_collection 'SMART (Siemens, 1996)'
_computing_data_reduction SAINT
_computing_molecular_graphics SHELXTL
_computing_publication_material
;
SHELXTL and PARST (Nardelli, 1995)
;
_computing_structure_refinement SHELXTL
_computing_structure_solution 'SHELXTL (Sheldrick, 1997)'
_diffrn_ambient_temperature 293(2)
_diffrn_detector_area_resol_mean 8.33
_diffrn_measured_fraction_theta_full .996
_diffrn_measured_fraction_theta_max .996
_diffrn_measurement_device_type
;
Siemens SMART CCD area detector diffractometer
;
_diffrn_measurement_method '\w scans'
_diffrn_radiation_monochromator graphite
_diffrn_radiation_source 'fine-focus sealed tube'
_diffrn_radiation_type MoK\a
_diffrn_radiation_wavelength .71073
_diffrn_reflns_av_R_equivalents .0539
_diffrn_reflns_av_sigmaI/netI .0596
_diffrn_reflns_limit_h_max 14
_diffrn_reflns_limit_h_min -19
_diffrn_reflns_limit_k_max 12
_diffrn_reflns_limit_k_min -12
_diffrn_reflns_limit_l_max 12
_diffrn_reflns_limit_l_min -10
_diffrn_reflns_number 4148
_diffrn_reflns_theta_full 28.30
_diffrn_reflns_theta_max 28.30
_diffrn_reflns_theta_min 3.00
_exptl_absorpt_coefficient_mu .092
_exptl_absorpt_correction_type none
_exptl_crystal_colour 'light yellow'
_exptl_crystal_density_diffrn 1.339
_exptl_crystal_density_method 'not measured'
_exptl_crystal_description block
_exptl_crystal_F_000 504
_exptl_crystal_size_max .32
_exptl_crystal_size_mid .30
_exptl_crystal_size_min .28
_refine_diff_density_max .299
_refine_diff_density_min -.280
_refine_ls_extinction_coef .021(5)
_refine_ls_extinction_method 'SHELXTL (Sheldrick, 1997)'
_refine_ls_goodness_of_fit_ref .959
_refine_ls_hydrogen_treatment constr
_refine_ls_matrix_type full
_refine_ls_number_parameters 83
_refine_ls_number_reflns 1471
_refine_ls_number_restraints 0
_refine_ls_restrained_S_all .959
_refine_ls_R_factor_all .0801
_refine_ls_R_factor_gt .0534
_refine_ls_shift/su_max <0.001
_refine_ls_shift/su_mean .000
_refine_ls_structure_factor_coef Fsqd
_refine_ls_weighting_details 'calc w = 1/[\s^2^(Fo^2^)+(0.0975P)^2^] where P=(Fo^2^+2Fc^2^)/3'
_refine_ls_weighting_scheme calc
_refine_ls_wR_factor_ref .1640
_reflns_number_gt 965
_reflns_number_total 1471
_reflns_threshold_expression 'I > 2\s(I)'
_cod_data_source_file na1474.cif
_cod_data_source_block I
_cod_depositor_comments
;
The following automatic conversions were performed:
'_symmetry_cell_setting' value 'Monoclinic' changed to 'monoclinic'
according to '/home/saulius/struct/CIF-dictionaries/cif_core.dic'
dictionary named 'cif_core.dic' version 2.4.1 from 2010-06-29.

Automatic conversion script
Id: cif_fix_enum 1527 2010-12-29 10:47:43Z saulius 

The following automatic conversions were performed:

'_symmetry_cell_setting' value 'Monoclinic' changed to 'monoclinic'
according to /home/saulius/struct/CIF-dictionaries/cif_core.dic
dictionary named 'cif_core.dic' version 2.4.1 from 2010-06-29.

Automatic conversion script
Id: cif_fix_values 1715 2011-07-08 13:25:40Z adriana 
;
_cod_original_sg_symbol_H-M 'C 2/c'
_cod_database_code 2011233
_cod_database_fobs_code 2011233

loop_
_symmetry_equiv_pos_as_xyz
x,y,z
-x,y,1/2-z
-x,-y,-z
x,-y,1/2+z
1/2+x,1/2+y,z
1/2-x,1/2+y,1/2-z
1/2-x,1/2-y,-z
1/2+x,1/2-y,1/2+z

loop_
_atom_site_label
_atom_site_fract_x
_atom_site_fract_y
_atom_site_fract_z
_atom_site_U_iso_or_equiv
_atom_site_adp_type
_atom_site_calc_flag
_atom_site_refinement_flags
_atom_site_occupancy
_atom_site_disorder_assembly
_atom_site_disorder_group
_atom_site_type_symbol
O1 .07908(9) .87939(14) .10828(13) .0480(4) Uani d . 1 . . O
N1 .05005(10) 1.00954(16) .29345(16) .0449(5) Uani d . 1 . . N
H1A .0736 1.0562 .3798 .054 Uiso calc R 1 . . H
C1 .21547(11) .92445(18) .34607(17) .0364(4) Uani d . 1 . . C
C2 .26157(14) 1.0190(2) .4632(2) .0475(5) Uani d . 1 . . C
H2A .2267 1.0939 .4796 .057 Uiso calc R 1 . . H
C3 .36046(15) 1.0019(2) .5567(2) .0599(6) Uani d . 1 . . C
H3A .3917 1.0659 .6351 .072 Uiso calc R 1 . . H
C4 .41221(15) .8902(2) .5335(2) .0581(6) Uani d . 1 . . C
H4A .4784 .8797 .5954 .070 Uiso calc R 1 . . H
C5 .36629(15) .7951(2) .4196(2) .0535(6) Uani d . 1 . . C
H5A .4009 .7188 .4059 .064 Uiso calc R 1 . . H
C6 .26837(14) .8120(2) .32478(19) .0464(5) Uani d . 1 . . C
H6A .2378 .7477 .2463 .056 Uiso calc R 1 . . H
C7 .11007(12) .93454(18) .23956(17) .0364(4) Uani d . 1 . . C

loop_
_atom_site_aniso_label
_atom_site_aniso_U_11
_atom_site_aniso_U_22
_atom_site_aniso_U_33
_atom_site_aniso_U_12
_atom_site_aniso_U_13
_atom_site_aniso_U_23
O1 .0420(7) .0675(9) .0314(6) -.0041(6) .0094(5) -.0060(5)
N1 .0281(8) .0723(11) .0315(7) -.0012(7) .0073(6) -.0065(6)
C1 .0310(9) .0493(10) .0304(8) -.0025(7) .0129(7) .0047(7)
C2 .0346(10) .0607(12) .0464(10) -.0023(8) .0136(8) -.0070(8)
C3 .0370(11) .0832(15) .0526(11) -.0073(10) .0075(9) -.0137(10)
C4 .0320(10) .0893(16) .0491(11) .0059(10) .0097(8) .0064(10)
C5 .0472(11) .0663(13) .0499(11) .0157(9) .0208(9) .0096(9)
C6 .0455(11) .0544(11) .0402(9) .0023(8) .0164(8) .0003(8)
C7 .0325(9) .0482(9) .0287(8) -.0051(7) .0111(6) .0041(6)

loop_
_atom_type_symbol
_atom_type_description
_atom_type_scat_dispersion_real
_atom_type_scat_dispersion_imag
_atom_type_scat_source
C C .0033 .0016 'International Tables Vol C Tables 4.2.6.8 and 6.1.1.4'
H H .0000 .0000 'International Tables Vol C Tables 4.2.6.8 and 6.1.1.4'
N N .0061 .0033 'International Tables Vol C Tables 4.2.6.8 and 6.1.1.4'
O O .0106 .0060 'International Tables Vol C Tables 4.2.6.8 and 6.1.1.4'

loop_
_geom_angle_atom_site_label_1
_geom_angle_atom_site_label_2
_geom_angle_atom_site_label_3
_geom_angle_site_symmetry_1
_geom_angle_site_symmetry_3
_geom_angle
_geom_angle_publ_flag
C7 N1 N1 . 2 118.60(10) y
C7 N1 H1A . . 120.7 ?
N1 N1 H1A 2 . 120.7 ?
C2 C1 C6 . . 119.26(16) ?
C2 C1 C7 . . 123.69(16) ?
C6 C1 C7 . . 117.04(16) ?
C1 C2 C3 . . 119.86(18) ?
C1 C2 H2A . . 120.1 ?
C3 C2 H2A . . 120.1 ?
C4 C3 C2 . . 120.22(19) ?
C4 C3 H3A . . 119.9 ?
C2 C3 H3A . . 119.9 ?
C5 C4 C3 . . 120.06(18) ?
C5 C4 H4A . . 120.0 ?
C3 C4 H4A . . 120.0 ?
C4 C5 C6 . . 120.16(19) ?
C4 C5 H5A . . 119.9 ?
C6 C5 H5A . . 119.9 ?
C5 C6 C1 . . 120.41(17) ?
C5 C6 H6A . . 119.8 ?
C1 C6 H6A . . 119.8 ?
O1 C7 N1 . . 121.3(2) y
O1 C7 C1 . . 122.0(2) y
N1 C7 C1 . . 116.70(10) y

loop_
_geom_bond_atom_site_label_1
_geom_bond_atom_site_label_2
_geom_bond_site_symmetry_2
_geom_bond_distance
_geom_bond_publ_flag
O1 C7 . 1.229(2) y
N1 C7 . 1.354(2) y
N1 N1 2 1.385(3) y
N1 H1A . .8600 ?
C1 C2 . 1.380(2) ?
C1 C6 . 1.390(3) ?
C1 C7 . 1.493(2) ?
C2 C3 . 1.393(3) ?
C2 H2A . .9300 ?
C3 C4 . 1.380(3) ?
C3 H3A . .9300 ?
C4 C5 . 1.367(3) ?
C4 H4A . .9300 ?
C5 C6 . 1.384(3) ?
C5 H5A . .9300 ?
C6 H6A . .9300 ?

loop_
_geom_hbond_atom_site_label_D
_geom_hbond_atom_site_label_H
_geom_hbond_atom_site_label_A
_geom_hbond_site_symmetry_A
_geom_hbond_distance_DH
_geom_hbond_distance_HA
_geom_hbond_distance_DA
_geom_hbond_angle_DHA
_geom_hbond_publ_flag
N1 H1A O1 4_575 .86 2.13 2.924(2) 154 yes

loop_
_geom_torsion_atom_site_label_1
_geom_torsion_atom_site_label_2
_geom_torsion_atom_site_label_3
_geom_torsion_atom_site_label_4
_geom_torsion_site_symmetry_1
_geom_torsion
C6 C1 C2 C3 . .9(3)
C7 C1 C2 C3 . -179.67(16)
C1 C2 C3 C4 . -.5(3)
C2 C3 C4 C5 . -.7(3)
C3 C4 C5 C6 . 1.5(3)
C4 C5 C6 C1 . -1.1(3)
C2 C1 C6 C5 . -.2(3)
C7 C1 C6 C5 . -179.59(15)
N1 N1 C7 O1 2 7.9(2)
N1 N1 C7 C1 2 -173.15(13)
C2 C1 C7 O1 . 156.00(17)
C6 C1 C7 O1 . -24.6(2)
C2 C1 C7 N1 . -23.0(2)
C6 C1 C7 N1 . 156.41(15)
